data_4104294
loop_
_publ_author_name
'Tim A. Cernak'
'Tristan H. Lambert'

_publ_section_title
;
 Multicatalytic Synthesis of \a-Pyrrolidinyl Ketones via a Tandem
 Palladium(II)/Indium(III)-Catalyzed
 Aminochlorocarbonylation/Friedel-Crafts Acylation Reaction
;
_journal_name_full 'Journal of the American Chemical Society'
_journal_page_first 3124
_journal_page_last 3125
_journal_paper_doi 10.1021/ja809897f
_journal_volume 131
_journal_year 2009
_chemical_absolute_configuration unk
_chemical_formula_sum 'C24 H31 N O5 S'
_chemical_formula_weight 445.56
_chemical_name_systematic
;

 ?

;
_space_group_IT_number 19
_symmetry_cell_setting orthorhombic
_symmetry_space_group_name_Hall 'P 2ac 2ab'
_symmetry_space_group_name_H-M 'P 21 21 21'
_atom_sites_solution_hydrogens geom
_atom_sites_solution_primary direct
_atom_sites_solution_secondary difmap
_audit_creation_method SHELXL-97
_cell_angle_alpha 90.00
_cell_angle_beta 90.00
_cell_angle_gamma 90.00
_cell_formula_units_Z 4
_cell_length_a 7.6139(4)
_cell_length_b 12.7418(7)
_cell_length_c 24.1476(14)
_cell_measurement_reflns_used 9829
_cell_measurement_temperature 125(2)
_cell_measurement_theta_max 32.42
_cell_measurement_theta_min 2.68
_cell_volume 2342.7(2)
_computing_cell_refinement 'Bruker SMART'
_computing_data_collection 'Bruker SMART'
_computing_data_reduction 'Bruker SAINT'
_computing_molecular_graphics 'Bruker SHELXTL'
_computing_publication_material 'Bruker SHELXTL'
_computing_structure_refinement 'SHELXL-97 (Sheldrick, 1997)'
_computing_structure_solution 'SHELXS-97 (Sheldrick, 1990)'
_diffrn_ambient_temperature 125(2)
_diffrn_measured_fraction_theta_full 0.969
_diffrn_measured_fraction_theta_max 0.969
_diffrn_measurement_device_type 'CCD area detector'
_diffrn_measurement_method 'phi and omega scans'
_diffrn_radiation_monochromator graphite
_diffrn_radiation_source 'fine-focus sealed tube'
_diffrn_radiation_type MoK\a
_diffrn_radiation_wavelength 0.71073
_diffrn_reflns_av_R_equivalents 0.0204
_diffrn_reflns_av_sigmaI/netI 0.0144
_diffrn_reflns_limit_h_max 11
_diffrn_reflns_limit_h_min -11
_diffrn_reflns_limit_k_max 18
_diffrn_reflns_limit_k_min -18
_diffrn_reflns_limit_l_max 36
_diffrn_reflns_limit_l_min -35
_diffrn_reflns_number 40239
_diffrn_reflns_theta_full 32.61
_diffrn_reflns_theta_max 32.61
_diffrn_reflns_theta_min 1.69
_exptl_absorpt_coefficient_mu 0.172
_exptl_absorpt_correction_T_max 0.9501
_exptl_absorpt_correction_T_min 0.8889
_exptl_absorpt_correction_type empirical
_exptl_absorpt_process_details SADABS
_exptl_crystal_colour colorless
_exptl_crystal_density_diffrn 1.263
_exptl_crystal_density_method 'not measured'
_exptl_crystal_description block
_exptl_crystal_F_000 952
_exptl_crystal_size_max 0.70
_exptl_crystal_size_mid 0.40
_exptl_crystal_size_min 0.30
_refine_diff_density_max 0.477
_refine_diff_density_min -0.199
_refine_diff_density_rms 0.046
_refine_ls_abs_structure_details 'Flack H D (1983), Acta Cryst. A39, 876-881'
_refine_ls_abs_structure_Flack 0.38(4)
_refine_ls_extinction_method none
_refine_ls_goodness_of_fit_ref 1.046
_refine_ls_hydrogen_treatment constr
_refine_ls_matrix_type full
_refine_ls_number_parameters 281
_refine_ls_number_reflns 8171
_refine_ls_number_restraints 0
_refine_ls_restrained_S_all 1.046
_refine_ls_R_factor_all 0.0329
_refine_ls_R_factor_gt 0.0312
_refine_ls_shift/su_max 0.001
_refine_ls_shift/su_mean 0.000
_refine_ls_structure_factor_coef Fsqd
_refine_ls_weighting_details 'calc w=1/[\s^2^(Fo^2^)+(0.0571P)^2^+0.2787P] where P=(Fo^2^+2Fc^2^)/3'
_refine_ls_weighting_scheme calc
_refine_ls_wR_factor_gt 0.0863
_refine_ls_wR_factor_ref 0.0878
_reflns_number_gt 7848
_reflns_number_total 8171
_reflns_threshold_expression >2sigma(I)
_cod_data_source_file ja809897f_si_001.cif
_cod_data_source_block 19s10
_cod_original_sg_symbol_H-M P2(1)2(1)2(1)
_cod_database_code 4104294

loop_
_symmetry_equiv_pos_as_xyz
'x, y, z'
'-x+1/2, -y, z+1/2'
'-x, y+1/2, -z+1/2'
'x+1/2, -y+1/2, -z'

loop_
_atom_site_label
_atom_site_type_symbol
_atom_site_fract_x
_atom_site_fract_y
_atom_site_fract_z
_atom_site_U_iso_or_equiv
_atom_site_adp_type
_atom_site_occupancy
_atom_site_symmetry_multiplicity
_atom_site_calc_flag
_atom_site_refinement_flags
S S 0.15413(3) 0.957926(19) 0.837364(9) 0.02054(5) Uani 1 1 d .
O1 O 0.13338(11) 1.05244(7) 0.86925(3) 0.02988(16) Uani 1 1 d .
O2 O 0.05274(10) 0.86655(6) 0.85197(3) 0.02721(15) Uani 1 1 d .
O3 O 0.43344(15) 0.61240(7) 0.79646(3) 0.03441(19) Uani 1 1 d .
O4 O 0.58023(12) 0.64704(6) 0.95899(3) 0.02856(16) Uani 1 1 d .
O5 O 0.47186(15) 0.27526(6) 0.98277(3) 0.0367(2) Uani 1 1 d .
N N 0.35993(10) 0.92411(6) 0.84120(3) 0.01892(13) Uani 1 1 d .
C1 C 0.10796(12) 0.98931(8) 0.76761(4) 0.02260(17) Uani 1 1 d .
C2 C 0.07896(15) 0.90931(9) 0.72941(4) 0.0293(2) Uani 1 1 d .
H2B H 0.0781 0.8381 0.7410 0.035 Uiso 1 1 calc R
C3 C 0.05130(18) 0.93480(11) 0.67415(5) 0.0369(3) Uani 1 1 d .
H3A H 0.0335 0.8803 0.6479 0.044 Uiso 1 1 calc R
C4 C 0.04919(15) 1.03944(12) 0.65654(5) 0.0379(3) Uani 1 1 d .
C5 C 0.07552(16) 1.11757(11) 0.69523(6) 0.0375(3) Uani 1 1 d .
H5A H 0.0727 1.1889 0.6838 0.045 Uiso 1 1 calc R
C6 C 0.10625(15) 1.09378(9) 0.75076(5) 0.0303(2) Uani 1 1 d .
H6A H 0.1258 1.1484 0.7768 0.036 Uiso 1 1 calc R
C7 C 0.0168(2) 1.06543(17) 0.59621(6) 0.0554(5) Uani 1 1 d .
H7A H 0.0202 1.1417 0.5911 0.083 Uiso 1 1 calc R
H7B H -0.0987 1.0388 0.5851 0.083 Uiso 1 1 calc R
H7C H 0.1079 1.0326 0.5734 0.083 Uiso 1 1 calc R
C8 C 0.49546(12) 1.00500(8) 0.82596(4) 0.02136(16) Uani 1 1 d .
H8A H 0.4455 1.0507 0.7962 0.026 Uiso 1 1 calc R
C9 C 0.64343(13) 0.93883(8) 0.80065(4) 0.02378(17) Uani 1 1 d .
H9A H 0.7078 0.9790 0.7720 0.029 Uiso 1 1 calc R
H9B H 0.7274 0.9157 0.8295 0.029 Uiso 1 1 calc R
C10 C 0.54839(14) 0.84518(8) 0.77519(4) 0.02431(17) Uani 1 1 d .
H10A H 0.6294 0.7852 0.7701 0.029 Uiso 1 1 calc R
H10B H 0.4964 0.8638 0.7389 0.029 Uiso 1 1 calc R
C11 C 0.40555(12) 0.81921(7) 0.81744(4) 0.01941(15) Uani 1 1 d .
H11A H 0.3010 0.7889 0.7982 0.023 Uiso 1 1 calc R
C12 C 0.54873(14) 1.07495(9) 0.87469(5) 0.02751(19) Uani 1 1 d .
H12A H 0.4412 1.1129 0.8875 0.033 Uiso 1 1 calc R
C13 C 0.68006(15) 1.15737(10) 0.85428(6) 0.0360(2) Uani 1 1 d .
H13A H 0.6299 1.1952 0.8227 0.054 Uiso 1 1 calc R
H13B H 0.7890 1.1226 0.8429 0.054 Uiso 1 1 calc R
H13C H 0.7053 1.2070 0.8842 0.054 Uiso 1 1 calc R
C14 C 0.6221(2) 1.01406(11) 0.92415(5) 0.0377(3) Uani 1 1 d .
H14A H 0.5355 0.9622 0.9365 0.056 Uiso 1 1 calc R
H14B H 0.6474 1.0629 0.9545 0.056 Uiso 1 1 calc R
H14C H 0.7304 0.9781 0.9132 0.056 Uiso 1 1 calc R
C15 C 0.46434(13) 0.74589(7) 0.86405(4) 0.02093(16) Uani 1 1 d .
H15A H 0.5861 0.7634 0.8751 0.025 Uiso 1 1 calc R
H15B H 0.3875 0.7560 0.8967 0.025 Uiso 1 1 calc R
C16 C 0.45593(13) 0.63247(7) 0.84553(4) 0.02195(16) Uani 1 1 d .
C17 C 0.46461(13) 0.54504(7) 0.88608(3) 0.02037(15) Uani 1 1 d .
C18 C 0.52423(13) 0.55141(7) 0.94123(4) 0.02127(16) Uani 1 1 d .
C19 C 0.52866(14) 0.46216(8) 0.97506(4) 0.02397(17) Uani 1 1 d .
H19A H 0.5707 0.4668 1.0120 0.029 Uiso 1 1 calc R
C20 C 0.47072(16) 0.36659(8) 0.95391(4) 0.02625(19) Uani 1 1 d .
C21 C 0.40596(17) 0.35900(8) 0.89985(4) 0.0288(2) Uani 1 1 d .
H21A H 0.3631 0.2941 0.8860 0.035 Uiso 1 1 calc R
C22 C 0.40546(14) 0.44720(8) 0.86705(4) 0.02391(17) Uani 1 1 d .
H22A H 0.3635 0.4417 0.8301 0.029 Uiso 1 1 calc R
C23 C 0.6332(2) 0.65787(10) 1.01539(5) 0.0430(3) Uani 1 1 d .
H23A H 0.6699 0.7304 1.0223 0.064 Uiso 1 1 calc R
H23B H 0.7315 0.6103 1.0229 0.064 Uiso 1 1 calc R
H23C H 0.5344 0.6403 1.0397 0.064 Uiso 1 1 calc R
C24 C 0.5424(2) 0.27697(10) 1.03750(5) 0.0380(3) Uani 1 1 d .
H24A H 0.5347 0.2066 1.0537 0.057 Uiso 1 1 calc R
H24B H 0.4754 0.3265 1.0603 0.057 Uiso 1 1 calc R
H24C H 0.6657 0.2990 1.0361 0.057 Uiso 1 1 calc R

loop_
_atom_site_aniso_label
_atom_site_aniso_U_11
_atom_site_aniso_U_22
_atom_site_aniso_U_33
_atom_site_aniso_U_23
_atom_site_aniso_U_13
_atom_site_aniso_U_12
S 0.01534(9) 0.02748(10) 0.01882(9) 0.00119(8) 0.00106(7) 0.00289(8)
O1 0.0238(3) 0.0360(4) 0.0299(4) -0.0082(3) 0.0015(3) 0.0090(3)
O2 0.0202(3) 0.0374(4) 0.0240(3) 0.0065(3) 0.0021(2) -0.0038(3)
O3 0.0583(6) 0.0292(4) 0.0157(3) -0.0011(3) -0.0020(3) 0.0006(4)
O4 0.0436(4) 0.0251(3) 0.0170(3) 0.0010(2) -0.0076(3) -0.0035(3)
O5 0.0614(6) 0.0229(3) 0.0258(4) 0.0053(3) -0.0037(4) -0.0005(4)
N 0.0152(3) 0.0214(3) 0.0201(3) 0.0014(3) 0.0003(3) 0.0029(2)
C1 0.0158(4) 0.0289(4) 0.0230(4) 0.0048(3) -0.0009(3) 0.0038(3)
C2 0.0296(5) 0.0352(5) 0.0232(4) 0.0017(4) -0.0064(4) 0.0032(4)
C3 0.0338(5) 0.0524(7) 0.0244(5) 0.0025(4) -0.0073(4) 0.0051(5)
C4 0.0216(4) 0.0627(8) 0.0296(5) 0.0195(5) -0.0027(4) 0.0033(5)
C5 0.0267(5) 0.0441(6) 0.0417(6) 0.0217(5) -0.0020(4) 0.0026(5)
C6 0.0239(5) 0.0311(5) 0.0360(5) 0.0090(4) -0.0022(4) 0.0030(4)
C7 0.0334(6) 0.1009(14) 0.0319(6) 0.0297(8) -0.0044(5) 0.0005(7)
C8 0.0164(4) 0.0243(4) 0.0233(4) 0.0047(3) -0.0004(3) 0.0010(3)
C9 0.0173(4) 0.0317(4) 0.0223(4) 0.0042(3) 0.0019(3) 0.0033(3)
C10 0.0251(4) 0.0302(4) 0.0176(4) 0.0019(3) 0.0044(3) 0.0034(4)
C11 0.0206(4) 0.0223(4) 0.0153(3) 0.0010(3) 0.0005(3) 0.0033(3)
C12 0.0224(4) 0.0269(4) 0.0331(5) -0.0032(4) -0.0002(4) -0.0012(4)
C13 0.0254(5) 0.0305(5) 0.0520(7) -0.0009(5) -0.0003(5) -0.0045(4)
C14 0.0423(7) 0.0443(6) 0.0263(5) -0.0031(4) -0.0081(5) -0.0059(5)
C15 0.0268(4) 0.0213(4) 0.0147(3) 0.0009(3) -0.0004(3) 0.0037(3)
C16 0.0263(4) 0.0231(4) 0.0164(4) 0.0000(3) 0.0015(3) 0.0021(3)
C17 0.0236(4) 0.0228(4) 0.0147(3) 0.0000(3) 0.0011(3) 0.0027(3)
C18 0.0242(4) 0.0225(4) 0.0171(3) 0.0005(3) -0.0002(3) 0.0020(3)
C19 0.0294(5) 0.0244(4) 0.0181(4) 0.0023(3) -0.0001(3) 0.0024(4)
C20 0.0346(5) 0.0220(4) 0.0221(4) 0.0032(3) 0.0016(4) 0.0023(4)
C21 0.0413(6) 0.0224(4) 0.0227(4) -0.0011(3) 0.0002(4) 0.0004(4)
C22 0.0304(4) 0.0239(4) 0.0174(3) -0.0020(3) 0.0008(3) 0.0018(3)
C23 0.0750(10) 0.0326(5) 0.0213(5) -0.0012(4) -0.0178(6) -0.0031(6)
C24 0.0580(8) 0.0310(5) 0.0250(5) 0.0080(4) -0.0007(5) 0.0050(5)

loop_
_atom_type_symbol
_atom_type_description
_atom_type_scat_dispersion_real
_atom_type_scat_dispersion_imag
_atom_type_scat_source
C C 0.0033 0.0016 'International Tables Vol C Tables 4.2.6.8 and 6.1.1.4'
H H 0.0000 0.0000 'International Tables Vol C Tables 4.2.6.8 and 6.1.1.4'
N N 0.0061 0.0033 'International Tables Vol C Tables 4.2.6.8 and 6.1.1.4'
O O 0.0106 0.0060 'International Tables Vol C Tables 4.2.6.8 and 6.1.1.4'
S S 0.1246 0.1234 'International Tables Vol C Tables 4.2.6.8 and 6.1.1.4'

loop_
_geom_angle_atom_site_label_1
_geom_angle_atom_site_label_2
_geom_angle_atom_site_label_3
_geom_angle
O1 S O2 119.13(5)
O1 S N 107.28(5)
O2 S N 106.73(4)
O1 S C1 107.40(5)
O2 S C1 108.04(5)
N S C1 107.81(4)
C18 O4 C23 118.43(8)
C20 O5 C24 117.72(9)
C11 N C8 111.05(7)
C11 N S 116.00(6)
C8 N S 117.71(6)
C6 C1 C2 120.34(10)
C6 C1 S 119.80(8)
C2 C1 S 119.83(8)
C3 C2 C1 119.28(11)
C2 C3 C4 121.08(12)
C5 C4 C3 118.69(10)
C5 C4 C7 121.14(14)
C3 C4 C7 120.17(14)
C4 C5 C6 121.23(12)
C1 C6 C5 119.36(12)
N C8 C12 113.11(8)
N C8 C9 102.98(7)
C12 C8 C9 115.57(8)
C10 C9 C8 104.01(8)
C9 C10 C11 103.77(8)
N C11 C10 103.19(7)
N C11 C15 109.36(7)
C10 C11 C15 114.55(8)
C14 C12 C8 113.68(9)
C14 C12 C13 111.13(10)
C8 C12 C13 108.95(10)
C16 C15 C11 110.68(7)
O3 C16 C17 119.20(9)
O3 C16 C15 119.42(8)
C17 C16 C15 121.29(7)
C22 C17 C18 117.65(8)
C22 C17 C16 115.88(8)
C18 C17 C16 126.47(9)
O4 C18 C19 122.40(8)
O4 C18 C17 116.77(8)
C19 C18 C17 120.81(9)
C20 C19 C18 119.24(9)
O5 C20 C19 124.04(9)
O5 C20 C21 114.99(9)
C19 C20 C21 120.97(9)
C22 C21 C20 118.82(10)
C21 C22 C17 122.47(9)

loop_
_geom_bond_atom_site_label_1
_geom_bond_atom_site_label_2
_geom_bond_distance
S O1 1.4380(8)
S O2 1.4408(8)
S N 1.6278(8)
S C1 1.7666(10)
O3 C16 1.2242(12)
O4 C18 1.3604(12)
O4 C23 1.4269(13)
O5 C20 1.3564(12)
O5 C24 1.4269(15)
N C11 1.4954(12)
N C8 1.5043(12)
C1 C6 1.3920(14)
C1 C2 1.3923(16)
C2 C3 1.3896(15)
C3 C4 1.3994(19)
C4 C5 1.380(2)
C4 C7 1.5141(17)
C5 C6 1.3947(17)
C8 C12 1.5310(15)
C8 C9 1.5342(14)
C9 C10 1.5250(15)
C10 C11 1.5275(13)
C11 C15 1.5298(12)
C12 C14 1.5298(17)
C12 C13 1.5316(16)
C15 C16 1.5142(13)
C16 C17 1.4846(13)
C17 C22 1.4029(13)
C17 C18 1.4094(12)
C18 C19 1.4007(13)
C19 C20 1.3922(14)
C20 C21 1.3989(15)
C21 C22 1.3748(14)
